data_4315369
loop_
_publ_author_name
'Qian Yang'
'Jiong-Peng Zhao'
'Bo-Wen Hu'
'Xiao-Feng Zhang'
'Xian-He Bu'

_publ_section_title
;
 New Manganese(II) Azido Coordination Polymers with Nicotinic/Isonicotinic
 Acids as Coligands: Synthesis, Structure, and Magnetic Properties
;
_journal_name_full 'Inorganic Chemistry'
_journal_page_first 3746
_journal_page_last 3751
_journal_paper_doi 10.1021/ic9021257
_journal_volume 49
_journal_year 2010
_chemical_formula_sum 'C12 H10 Mn3 N14 O5'
_chemical_formula_weight 595.16
_chemical_name_systematic
; 
 ? 
;
_space_group_IT_number 2
_symmetry_cell_setting triclinic
_symmetry_space_group_name_Hall '-P 1'
_symmetry_space_group_name_H-M 'P -1'
_atom_sites_solution_hydrogens geom
_atom_sites_solution_primary direct
_atom_sites_solution_secondary difmap
_audit_creation_method SHELXL-97
_cell_angle_alpha 103.45(3)
_cell_angle_beta 98.74(3)
_cell_angle_gamma 98.23(3)
_cell_formula_units_Z 1
_cell_length_a 6.9439(14)
_cell_length_b 7.8714(16)
_cell_length_c 9.840(2)
_cell_measurement_reflns_used 5037
_cell_measurement_temperature 293(2)
_cell_measurement_theta_max 27.5
_cell_measurement_theta_min 3.0
_cell_volume 508.0(2)
_computing_cell_refinement 'Bruker SMART APEX II'
_computing_data_collection 'Bruker SMART APEX II'
_computing_data_reduction 'Bruker SAINT'
_computing_molecular_graphics 'Bruker SHELXTL'
_computing_publication_material 'Bruker SHELXTL'
_computing_structure_refinement 'SHELXL-97 (Sheldrick, 1997)'
_computing_structure_solution 'SHELXS-97 (Sheldrick, 1990)'
_diffrn_ambient_temperature 293(2)
_diffrn_measured_fraction_theta_full 0.997
_diffrn_measured_fraction_theta_max 0.997
_diffrn_measurement_device_type SCX-MINI
_diffrn_measurement_method 'phi and omega scans'
_diffrn_radiation_monochromator graphite
_diffrn_radiation_source 'fine-focus sealed tube'
_diffrn_radiation_type MoK\a
_diffrn_radiation_wavelength 0.71073
_diffrn_reflns_av_R_equivalents 0.0194
_diffrn_reflns_av_sigmaI/netI 0.0228
_diffrn_reflns_limit_h_max 8
_diffrn_reflns_limit_h_min -8
_diffrn_reflns_limit_k_max 9
_diffrn_reflns_limit_k_min -9
_diffrn_reflns_limit_l_max 11
_diffrn_reflns_limit_l_min -11
_diffrn_reflns_number 4397
_diffrn_reflns_theta_full 25.00
_diffrn_reflns_theta_max 25.00
_diffrn_reflns_theta_min 3.00
_diffrn_standards_decay_% none
_diffrn_standards_interval_count none
_diffrn_standards_interval_time none
_diffrn_standards_number none
_exptl_absorpt_coefficient_mu 1.898
_exptl_absorpt_correction_type none
_exptl_crystal_colour Colorless
_exptl_crystal_density_diffrn 1.945
_exptl_crystal_density_method 'not measured'
_exptl_crystal_description Prism
_exptl_crystal_F_000 295
_exptl_crystal_size_max 0.30
_exptl_crystal_size_mid 0.30
_exptl_crystal_size_min 0.20
_refine_diff_density_max 0.830
_refine_diff_density_min -0.262
_refine_diff_density_rms 0.073
_refine_ls_extinction_method none
_refine_ls_goodness_of_fit_ref 1.163
_refine_ls_hydrogen_treatment constr
_refine_ls_matrix_type full
_refine_ls_number_parameters 157
_refine_ls_number_reflns 1794
_refine_ls_number_restraints 0
_refine_ls_restrained_S_all 1.163
_refine_ls_R_factor_all 0.0375
_refine_ls_R_factor_gt 0.0312
_refine_ls_shift/su_max 0.000
_refine_ls_shift/su_mean 0.000
_refine_ls_structure_factor_coef Fsqd
_refine_ls_weighting_details 'calc w=1/[\s^2^(Fo^2^)+(0.0344P)^2^+0.6188P] where P=(Fo^2^+2Fc^2^)/3'
_refine_ls_weighting_scheme calc
_refine_ls_wR_factor_gt 0.0769
_refine_ls_wR_factor_ref 0.0790
_reflns_number_gt 1624
_reflns_number_total 1794
_reflns_threshold_expression >2sigma(I)
_cod_data_source_file ic9021257_si_002_1.cif
_cod_data_source_block 1
_cod_original_cell_volume 508.02(18)
_cod_database_code 4315369

loop_
_symmetry_equiv_pos_as_xyz
'x, y, z'
'-x, -y, -z'

loop_
_atom_site_label
_atom_site_type_symbol
_atom_site_fract_x
_atom_site_fract_y
_atom_site_fract_z
_atom_site_U_iso_or_equiv
_atom_site_adp_type
_atom_site_occupancy
_atom_site_symmetry_multiplicity
_atom_site_calc_flag
_atom_site_refinement_flags
_atom_site_disorder_assembly
_atom_site_disorder_group
N3 N -0.1255(4) 0.7321(3) 0.5330(3) 0.0206(6) Uani 1 1 d . . .
N1 N 0.0922(4) 0.6174(4) 0.6799(3) 0.0277(6) Uani 1 1 d . . .
O1 O 0.6507(4) 0.6706(3) 1.2157(2) 0.0319(6) Uani 1 1 d . . .
C6 C 0.7317(5) 0.8149(4) 1.1981(3) 0.0210(7) Uani 1 1 d . . .
Mn1 Mn 1.0000 0.0000 0.5000 0.01654(17) Uani 1 2 d S . .
Mn2 Mn 0.35738(7) 0.47835(6) 0.63331(4) 0.01611(15) Uani 1 1 d . . .
N5 N 0.6796(4) 0.2521(3) 0.5593(3) 0.0203(6) Uani 1 1 d . . .
N4 N 0.6092(4) 0.3774(3) 0.5446(3) 0.0209(6) Uani 1 1 d . . .
N6 N 0.7455(5) 0.1294(4) 0.5729(3) 0.0385(8) Uani 1 1 d . . .
N7 N 0.5447(4) 0.7137(3) 0.8010(3) 0.0213(6) Uani 1 1 d . . .
C1 C 0.6167(5) 0.8684(4) 0.7763(3) 0.0230(7) Uani 1 1 d . . .
H1A H 0.5922 0.8793 0.6835 0.028 Uiso 1 1 calc R . .
C4 C 0.6930(4) 0.8394(4) 1.0491(3) 0.0201(6) Uani 1 1 d . . .
C5 C 0.5833(5) 0.7033(4) 0.9368(3) 0.0268(7) Uani 1 1 d . . .
H5A H 0.5327 0.5974 0.9563 0.032 Uiso 1 1 calc R . .
C3 C 0.7651(5) 0.9978(4) 1.0204(3) 0.0234(7) Uani 1 1 d . . .
H3A H 0.8391 1.0930 1.0930 0.028 Uiso 1 1 calc R . .
C2 C 0.7252(5) 1.0121(4) 0.8818(3) 0.0274(7) Uani 1 1 d . . .
H2A H 0.7712 1.1176 0.8601 0.033 Uiso 1 1 calc R . .
O2 O 0.8421(4) 0.9393(3) 1.2908(2) 0.0327(6) Uani 1 1 d . . .
N2 N -0.0139(4) 0.6740(3) 0.6072(3) 0.0174(5) Uani 1 1 d . . .
O1W O 0.0000 0.5000 0.0000 0.309(10) Uani 1 2 d S . .

loop_
_atom_site_aniso_label
_atom_site_aniso_U_11
_atom_site_aniso_U_22
_atom_site_aniso_U_33
_atom_site_aniso_U_23
_atom_site_aniso_U_13
_atom_site_aniso_U_12
N3 0.0217(13) 0.0147(12) 0.0220(13) 0.0049(11) -0.0028(11) 0.0001(11)
N1 0.0300(15) 0.0272(15) 0.0250(14) 0.0062(12) -0.0009(12) 0.0096(13)
O1 0.0469(15) 0.0241(12) 0.0184(11) 0.0104(10) -0.0053(10) -0.0099(11)
C6 0.0254(16) 0.0175(15) 0.0177(15) 0.0041(13) 0.0000(13) 0.0018(13)
Mn1 0.0213(3) 0.0128(3) 0.0129(3) 0.0026(2) -0.0024(3) 0.0020(3)
Mn2 0.0189(3) 0.0147(2) 0.0134(2) 0.00387(18) 0.00005(17) 0.00155(18)
N5 0.0207(13) 0.0236(15) 0.0199(13) 0.0096(11) 0.0080(11) 0.0039(12)
N4 0.0235(14) 0.0195(13) 0.0228(13) 0.0086(11) 0.0061(11) 0.0070(11)
N6 0.0466(19) 0.0368(18) 0.052(2) 0.0304(16) 0.0260(16) 0.0254(16)
N7 0.0274(14) 0.0189(13) 0.0143(13) 0.0043(10) -0.0007(11) -0.0016(11)
C1 0.0289(17) 0.0262(17) 0.0152(15) 0.0101(13) 0.0028(13) 0.0036(14)
C4 0.0225(16) 0.0212(16) 0.0160(15) 0.0056(12) 0.0014(12) 0.0027(13)
C5 0.0378(19) 0.0181(16) 0.0187(16) 0.0065(13) -0.0041(14) -0.0068(14)
C3 0.0258(17) 0.0188(15) 0.0196(16) 0.0015(13) -0.0015(13) -0.0036(13)
C2 0.0370(19) 0.0174(16) 0.0251(17) 0.0087(14) 0.0025(15) -0.0052(14)
O2 0.0478(15) 0.0226(12) 0.0177(12) 0.0059(10) -0.0114(11) -0.0081(11)
N2 0.0198(13) 0.0130(12) 0.0165(12) 0.0002(10) 0.0028(11) -0.0002(10)
O1W 0.288(15) 0.263(14) 0.59(3) 0.293(17) 0.317(18) 0.209(13)

loop_
_atom_type_symbol
_atom_type_description
_atom_type_scat_dispersion_real
_atom_type_scat_dispersion_imag
_atom_type_scat_source
C C 0.0033 0.0016 'International Tables Vol C Tables 4.2.6.8 and 6.1.1.4'
H H 0.0000 0.0000 'International Tables Vol C Tables 4.2.6.8 and 6.1.1.4'
Mn Mn 0.3368 0.7283 'International Tables Vol C Tables 4.2.6.8 and 6.1.1.4'
N N 0.0061 0.0033 'International Tables Vol C Tables 4.2.6.8 and 6.1.1.4'
O O 0.0106 0.0060 'International Tables Vol C Tables 4.2.6.8 and 6.1.1.4'

loop_
_geom_angle_atom_site_label_1
_geom_angle_atom_site_label_2
_geom_angle_atom_site_label_3
_geom_angle
_geom_angle_site_symmetry_1
_geom_angle_site_symmetry_3
_geom_angle_publ_flag
N2 N3 Mn1 115.09(19) . 1_465 ?
N2 N3 Mn2 114.49(19) . 2_566 ?
Mn1 N3 Mn2 123.43(11) 1_465 2_566 ?
N2 N1 Mn2 130.2(2) . . ?
C6 O1 Mn2 142.4(2) . 2_667 ?
O2 C6 O1 126.4(3) . . ?
O2 C6 C4 116.5(3) . . ?
O1 C6 C4 117.0(3) . . ?
O2 Mn1 O2 180.0 1_544 2_767 ?
O2 Mn1 N3 93.47(9) 1_544 1_645 ?
O2 Mn1 N3 86.53(9) 2_767 1_645 ?
O2 Mn1 N3 86.53(9) 1_544 2_666 ?
O2 Mn1 N3 93.47(9) 2_767 2_666 ?
N3 Mn1 N3 180.0 1_645 2_666 ?
O2 Mn1 N6 91.77(11) 1_544 2_756 ?
O2 Mn1 N6 88.23(11) 2_767 2_756 ?
N3 Mn1 N6 86.42(10) 1_645 2_756 ?
N3 Mn1 N6 93.58(10) 2_666 2_756 ?
O2 Mn1 N6 88.23(11) 1_544 . ?
O2 Mn1 N6 91.77(11) 2_767 . ?
N3 Mn1 N6 93.58(10) 1_645 . ?
N3 Mn1 N6 86.42(10) 2_666 . ?
N6 Mn1 N6 180.000(1) 2_756 . ?
O1 Mn2 N4 96.62(10) 2_667 . ?
O1 Mn2 N7 90.37(9) 2_667 . ?
N4 Mn2 N7 96.16(10) . . ?
O1 Mn2 N3 92.47(9) 2_667 2_566 ?
N4 Mn2 N3 92.89(10) . 2_566 ?
N7 Mn2 N3 170.14(9) . 2_566 ?
O1 Mn2 N4 173.36(10) 2_667 2_666 ?
N4 Mn2 N4 76.88(10) . 2_666 ?
N7 Mn2 N4 91.64(9) . 2_666 ?
N3 Mn2 N4 86.61(9) 2_566 2_666 ?
O1 Mn2 N1 97.47(10) 2_667 . ?
N4 Mn2 N1 165.83(10) . . ?
N7 Mn2 N1 85.31(10) . . ?
N3 Mn2 N1 84.96(10) 2_566 . ?
N4 Mn2 N1 89.00(10) 2_666 . ?
N6 N5 N4 179.1(3) . . ?
N5 N4 Mn2 128.9(2) . . ?
N5 N4 Mn2 125.9(2) . 2_666 ?
Mn2 N4 Mn2 103.12(10) . 2_666 ?
N5 N6 Mn1 135.8(2) . . ?
C1 N7 C5 116.6(3) . . ?
C1 N7 Mn2 124.4(2) . . ?
C5 N7 Mn2 119.0(2) . . ?
N7 C1 C2 123.2(3) . . ?
N7 C1 H1A 118.4 . . ?
C2 C1 H1A 118.4 . . ?
C5 C4 C3 117.8(3) . . ?
C5 C4 C6 120.7(3) . . ?
C3 C4 C6 121.5(3) . . ?
N7 C5 C4 124.3(3) . . ?
N7 C5 H5A 117.8 . . ?
C4 C5 H5A 117.8 . . ?
C4 C3 C2 118.8(3) . . ?
C4 C3 H3A 120.6 . . ?
C2 C3 H3A 120.6 . . ?
C1 C2 C3 119.3(3) . . ?
C1 C2 H2A 120.3 . . ?
C3 C2 H2A 120.3 . . ?
C6 O2 Mn1 141.1(2) . 1_566 ?
N1 N2 N3 179.2(3) . . ?

loop_
_geom_bond_atom_site_label_1
_geom_bond_atom_site_label_2
_geom_bond_distance
_geom_bond_site_symmetry_2
_geom_bond_publ_flag
N3 N2 1.195(3) . ?
N3 Mn1 2.278(3) 1_465 ?
N3 Mn2 2.278(3) 2_566 ?
N1 N2 1.155(4) . ?
N1 Mn2 2.324(3) . ?
O1 C6 1.255(4) . ?
O1 Mn2 2.098(2) 2_667 ?
C6 O2 1.239(4) . ?
C6 C4 1.512(4) . ?
Mn1 O2 2.092(2) 1_544 ?
Mn1 O2 2.092(2) 2_767 ?
Mn1 N3 2.278(3) 1_645 ?
Mn1 N3 2.278(3) 2_666 ?
Mn1 N6 2.288(3) 2_756 ?
Mn1 N6 2.288(3) . ?
Mn2 O1 2.098(2) 2_667 ?
Mn2 N4 2.234(3) . ?
Mn2 N7 2.255(3) . ?
Mn2 N3 2.278(3) 2_566 ?
Mn2 N4 2.320(3) 2_666 ?
N5 N6 1.152(4) . ?
N5 N4 1.190(3) . ?
N4 Mn2 2.320(3) 2_666 ?
N7 C1 1.338(4) . ?
N7 C5 1.346(4) . ?
C1 C2 1.377(5) . ?
C1 H1A 0.9300 . ?
C4 C5 1.382(4) . ?
C4 C3 1.383(4) . ?
C5 H5A 0.9300 . ?
C3 C2 1.384(4) . ?
C3 H3A 0.9300 . ?
C2 H2A 0.9300 . ?
O2 Mn1 2.092(2) 1_566 ?

loop_
_geom_torsion_atom_site_label_1
_geom_torsion_atom_site_label_2
_geom_torsion_atom_site_label_3
_geom_torsion_atom_site_label_4
_geom_torsion
_geom_torsion_site_symmetry_1
_geom_torsion_site_symmetry_2
_geom_torsion_site_symmetry_3
_geom_torsion_site_symmetry_4
_geom_torsion_publ_flag
Mn2 O1 C6 O2 -7.3(6) 2_667 . . . ?
Mn2 O1 C6 C4 172.1(2) 2_667 . . . ?
N2 N1 Mn2 O1 -154.0(3) . . . 2_667 ?
N2 N1 Mn2 N4 19.6(6) . . . . ?
N2 N1 Mn2 N7 116.2(3) . . . . ?
N2 N1 Mn2 N3 -62.2(3) . . . 2_566 ?
N2 N1 Mn2 N4 24.5(3) . . . 2_666 ?
N6 N5 N4 Mn2 54(19) . . . . ?
N6 N5 N4 Mn2 -107(19) . . . 2_666 ?
O1 Mn2 N4 N5 14.4(3) 2_667 . . . ?
N7 Mn2 N4 N5 105.5(3) . . . . ?
N3 Mn2 N4 N5 -78.5(3) 2_566 . . . ?
N4 Mn2 N4 N5 -164.3(3) 2_666 . . . ?
N1 Mn2 N4 N5 -159.3(3) . . . . ?
O1 Mn2 N4 Mn2 178.66(10) 2_667 . . 2_666 ?
N7 Mn2 N4 Mn2 -90.25(11) . . . 2_666 ?
N3 Mn2 N4 Mn2 85.84(11) 2_566 . . 2_666 ?
N4 Mn2 N4 Mn2 0.0 2_666 . . 2_666 ?
N1 Mn2 N4 Mn2 5.0(4) . . . 2_666 ?
N4 N5 N6 Mn1 128(19) . . . . ?
O2 Mn1 N6 N5 -66.7(4) 1_544 . . . ?
O2 Mn1 N6 N5 113.3(4) 2_767 . . . ?
N3 Mn1 N6 N5 -160.0(4) 1_645 . . . ?
N3 Mn1 N6 N5 20.0(4) 2_666 . . . ?
N6 Mn1 N6 N5 22(100) 2_756 . . . ?
O1 Mn2 N7 C1 177.7(3) 2_667 . . . ?
N4 Mn2 N7 C1 81.0(3) . . . . ?
N3 Mn2 N7 C1 -75.6(6) 2_566 . . . ?
N4 Mn2 N7 C1 4.0(3) 2_666 . . . ?
N1 Mn2 N7 C1 -84.9(3) . . . . ?
O1 Mn2 N7 C5 -4.6(3) 2_667 . . . ?
N4 Mn2 N7 C5 -101.3(2) . . . . ?
N3 Mn2 N7 C5 102.1(5) 2_566 . . . ?
N4 Mn2 N7 C5 -178.3(2) 2_666 . . . ?
N1 Mn2 N7 C5 92.8(3) . . . . ?
C5 N7 C1 C2 0.0(5) . . . . ?
Mn2 N7 C1 C2 177.8(3) . . . . ?
O2 C6 C4 C5 175.4(3) . . . . ?
O1 C6 C4 C5 -4.0(5) . . . . ?
O2 C6 C4 C3 -4.7(5) . . . . ?
O1 C6 C4 C3 175.8(3) . . . . ?
C1 N7 C5 C4 -1.0(5) . . . . ?
Mn2 N7 C5 C4 -178.8(3) . . . . ?
C3 C4 C5 N7 1.1(5) . . . . ?
C6 C4 C5 N7 -179.0(3) . . . . ?
C5 C4 C3 C2 -0.3(5) . . . . ?
C6 C4 C3 C2 179.8(3) . . . . ?
N7 C1 C2 C3 0.7(5) . . . . ?
C4 C3 C2 C1 -0.5(5) . . . . ?
O1 C6 O2 Mn1 11.8(6) . . . 1_566 ?
C4 C6 O2 Mn1 -167.6(3) . . . 1_566 ?
Mn2 N1 N2 N3 150(21) . . . . ?
Mn1 N3 N2 N1 133(21) 1_465 . . . ?
Mn2 N3 N2 N1 -75(21) 2_566 . . . ?
